data_4312414
loop_
_publ_author_name
'Michael B. Doran'
'Alexander J. Norquist'
'Dermot O'Hare'

_publ_section_title
;
 Exploration of Composition Space in Templated Uranium Sulfates
;
_journal_name_full 'Inorganic Chemistry'
_journal_page_first 6989
_journal_page_last 6995
_journal_paper_doi 10.1021/ic034540j
_journal_volume 42
_journal_year 2003
_chemical_absolute_configuration unk
_chemical_compound_source
;
?
;
_chemical_formula_moiety ' C10 H32 N4 O22 S4 U2 '
_chemical_formula_sum 'C10 H32 N4 O22 S4 U2'
_chemical_formula_weight 1164.70
_space_group_IT_number 18
_symmetry_cell_setting orthorhombic
_symmetry_space_group_name_Hall 'P 2bc 2'
_symmetry_space_group_name_H-M 'P 2 21 21'
_audit_creation_date 03-30-04
_audit_creation_method CRYSTALS_ver_12-03-99
_cell_angle_alpha 90
_cell_angle_beta 90
_cell_angle_gamma 90
_cell_formula_units_Z 2
_cell_length_a 7.6955(2)
_cell_length_b 11.7717(3)
_cell_length_c 14.7038(4)
_cell_measurement_reflns_used 1648
_cell_measurement_temperature 150
_cell_measurement_theta_max 27
_cell_measurement_theta_min 5
_cell_volume 1332.00(6)
_computing_cell_refinement
; 
 Denzo/Scalepack (Otwinowski & Minor, 1996) 
;
_computing_data_collection
; 
 COLLECT (Nonius BV, 1997) 
;
_computing_data_reduction
; 
 Denzo/Scalepack (Otwinowski & Minor, 1996) 
;
_computing_structure_solution
; 
 USER DEFINED STRUCTURE SOLUTION 
;
_diffrn_ambient_temperature 150
_diffrn_measured_fraction_theta_full 0.975
_diffrn_measured_fraction_theta_max 0.947
_diffrn_measurement_device_type
; 
Enraf Nonius Kappa CCD 
;
_diffrn_measurement_method \w
_diffrn_radiation_monochromator graphite
_diffrn_radiation_type 'Mo K\a'
_diffrn_radiation_wavelength 0.71073
_diffrn_reflns_av_R_equivalents 0.00
_diffrn_reflns_limit_h_max 9
_diffrn_reflns_limit_h_min -9
_diffrn_reflns_limit_k_max 15
_diffrn_reflns_limit_k_min -15
_diffrn_reflns_limit_l_max 19
_diffrn_reflns_limit_l_min -18
_diffrn_reflns_number 2955
_diffrn_reflns_theta_full 23.072
_diffrn_reflns_theta_max 27.467
_diffrn_reflns_theta_min 5.168
_diffrn_standards_decay_% 0.00
_diffrn_standards_interval_count 0
_diffrn_standards_interval_time 0
_diffrn_standards_number 0
_exptl_absorpt_coefficient_mu 12.561
_exptl_absorpt_correction_T_max 0.22
_exptl_absorpt_correction_T_min 0.08
_exptl_absorpt_correction_type multi-scan
_exptl_absorpt_process_details
; 
 Denzo/Scalepack (Otwinowski & Minor, 1996) 
;
_exptl_crystal_colour ' yellow '
_exptl_crystal_density_diffrn 2.904
_exptl_crystal_density_meas ?
_exptl_crystal_description ' plate '
_exptl_crystal_F_000 1088.000
_exptl_crystal_size_max 0.20
_exptl_crystal_size_mid 0.20
_exptl_crystal_size_min 0.12
_refine_diff_density_max 3.31
_refine_diff_density_min -1.81
_refine_ls_abs_structure_details 'Flack, 0 Friedel-pairs'
_refine_ls_abs_structure_Flack 0.045(11)
_refine_ls_extinction_coef 74.3(30)
_refine_ls_extinction_method 'Larson 1970 Crystallographic Computing eq 22'
_refine_ls_goodness_of_fit_ref 0.9195
_refine_ls_number_parameters 194
_refine_ls_number_reflns 2649
_refine_ls_R_factor_all 0.0316
_refine_ls_R_factor_gt 0.0268
_refine_ls_shift/su_max 0.000618
_refine_ls_structure_factor_coef Fsqd
_refine_ls_weighting_details
;
Method = Prince modified Chebychev polynomial, (Watkin, 1994) 
 W = [weight] * [1-(deltaF/6*sigmaF)^2]^2 
 
 17.9 25.6 14.1 4.38 
;
_refine_ls_weighting_scheme calc
_refine_ls_wR_factor_all 0.0732
_refine_ls_wR_factor_gt 0.0675
_refine_ls_wR_factor_ref 0.0675
_reflns_limit_h_max 9
_reflns_limit_h_min -9
_reflns_limit_k_max 15
_reflns_limit_k_min 0
_reflns_limit_l_max 19
_reflns_limit_l_min 0
_reflns_number_gt 2649
_reflns_number_total 2940
_reflns_threshold_expression I>3.00u(I)
_cod_data_source_file ic034540jsi20030820_093614_2.cif
_cod_data_source_block USO-18
_cod_depositor_comments
;
The following automatic conversions were performed:

'_symmetry_cell_setting' value 'Orthorhombic ' changed to
'orthorhombic' according to the built-in table from CIF Core
dictionary named 'cif_core.dic' version 2.4.1 from 2010-06-29.

Automatic conversion script
Id: cif_fix_values 1646 2011-03-28 12:23:43Z adriana 

The following automatic conversions were performed:

'_exptl_crystal_density_meas' value 'not measured' was changed to '?'
- the value is perceived as not measured.

Automatic conversion script
Id: cif_fix_values 3008 2015-01-20 13:52:24Z robertas 
;
_cod_original_sg_symbol_H-M 'P 2 21 21 '
_cod_original_formula_sum ' C10 H32 N4 O22 S4 U2 '
_cod_database_code 4312414

loop_
_symmetry_equiv_pos_as_xyz
x,y,z
x,-y,-z
-x,y+1/2,-z+1/2
-x,-y+1/2,z+1/2

loop_
_atom_site_label
_atom_site_type_symbol
_atom_site_fract_x
_atom_site_fract_y
_atom_site_fract_z
_atom_site_U_iso_or_equiv
_atom_site_occupancy
_atom_site_adp_type
_atom_site_attached_hydrogens
U1 U 0.66668(3) -1.0000 1.0000 0.0052 1.0000 Uani .
U2 U 0.44639(3) -1.5000 1.0000 0.0057 1.0000 Uani .
S2 S 0.7767(2) -0.71084(14) 1.05821(11) 0.0067 1.0000 Uani .
S1 S 0.3430(2) -1.20861(14) 1.05647(12) 0.0062 1.0000 Uani .
O7 O 0.3363(5) -1.3143(4) 1.0016(7) 0.0110 1.0000 Uani .
O3 O 0.7772(5) -0.8143(3) 0.9990(7) 0.0095 1.0000 Uani .
O1 O 0.6658(5) -0.9983(6) 1.1209(3) 0.0074 1.0000 Uani .
O4 O 0.4194(6) -1.1188(4) 0.9959(5) 0.0107 1.0000 Uani .
O9 O 0.1648(7) -1.1743(5) 1.0791(4) 0.0162 1.0000 Uani .
O8 O 0.6946(6) -0.6194(4) 1.0038(5) 0.0110 1.0000 Uani .
O6 O 0.1261(9) -1.5000 1.0000 0.0191 1.0000 Uani .
O2 O 0.9868(9) -1.0000 1.0000 0.0228 1.0000 Uani .
O5 O 0.4456(5) -1.4965(6) 1.1211(3) 0.0078 1.0000 Uani .
O12 O 0.6819(7) -0.7328(4) 1.1417(4) 0.0137 1.0000 Uani .
O10 O 0.4470(6) -1.2248(5) 1.1367(4) 0.0134 1.0000 Uani .
C4 C 0.853(1) -0.5441(7) 0.7878(5) 0.0148 1.0000 Uani .
N1 N 1.009(1) -0.7359(6) 0.7690(4) 0.0114 1.0000 Uani .
C1 C 0.836(1) -0.7887(7) 0.7814(5) 0.0154 1.0000 Uani .
C5 C 1.0160(13) -0.6075(7) 0.7619(6) 0.0209 1.0000 Uani .
N2 N 0.6041(9) -0.6575(6) 0.7222(4) 0.0126 1.0000 Uani .
C2 C 0.706(1) -0.7638(6) 0.7070(5) 0.0128 1.0000 Uani .
C3 C 0.7065(11) -0.5508(7) 0.7174(5) 0.0173 1.0000 Uani .
O11 O 0.9565(6) -0.6790(5) 1.0783(4) 0.0121 1.0000 Uani .
H14 H 0.8112 -0.5690 0.8481 0.0781 1.0000 Uiso .
H13 H 0.8843 -0.4590 0.7923 0.0781 1.0000 Uiso .
H6 H 0.8519 -0.8744 0.7847 0.0580 1.0000 Uiso .
H5 H 0.7895 -0.7630 0.8423 0.0580 1.0000 Uiso .
H16 H 1.1119 -0.5789 0.8047 0.2049 1.0000 Uiso .
H15 H 1.0472 -0.5880 0.6992 0.2049 1.0000 Uiso .
H7 H 0.6301 -0.8245 0.6961 0.0768 1.0000 Uiso .
H8 H 0.7779 -0.7438 0.6493 0.0768 1.0000 Uiso .
H12 H 0.6225 -0.4882 0.7327 0.0888 1.0000 Uiso .
H11 H 0.7544 -0.5446 0.6584 0.0888 1.0000 Uiso .
H9 H 0.5546 -0.6677 0.7872 0.0690 1.0000 Uiso .
H10 H 0.5095 -0.6558 0.6791 0.0690 1.0000 Uiso .
H4 H 1.0887 -0.7598 0.8247 0.0586 1.0000 Uiso .
H3 H 1.0682 -0.7696 0.7144 0.0586 1.0000 Uiso .
H23 H 1.0386 -0.9221 0.9990 0.0287 1.0000 Uiso .
H63 H 0.0770 -1.4216 0.9957 0.0239 1.0000 Uiso .

loop_
_atom_site_aniso_label
_atom_site_aniso_U_11
_atom_site_aniso_U_22
_atom_site_aniso_U_33
_atom_site_aniso_U_23
_atom_site_aniso_U_13
_atom_site_aniso_U_12
U1 0.00609(16) 0.00283(15) 0.00679(16) 0.0005(2) 0.0000 0.0000
U2 0.00681(16) 0.00316(16) 0.00722(16) 0.0004(2) 0.0000 0.0000
S2 0.0076(7) 0.0036(6) 0.0088(7) -0.0006(6) -0.0003(6) 0.0004(6)
S1 0.0052(7) 0.0039(7) 0.0095(7) 0.0018(6) 0.0005(5) -0.0002(5)
O7 0.015(2) 0.006(2) 0.012(2) 0.001(4) 0.002(3) 0.0010(14)
O3 0.0121(19) 0.0063(19) 0.0100(19) -0.003(3) -0.002(3) -0.0008(15)
O1 0.015(2) 0.0060(19) 0.0009(17) -0.002(3) -0.0019(13) 0.000(4)
O4 0.014(2) 0.0051(19) 0.013(2) 0.005(3) 0.001(3) -0.0012(15)
O9 0.011(3) 0.018(3) 0.019(3) 0.004(2) 0.008(2) 0.008(2)
O8 0.016(2) 0.0065(19) 0.011(2) 0.006(3) -0.002(3) 0.0024(16)
O6 0.010(3) 0.007(3) 0.040(4) -0.000(6) 0.0000 0.0000
O2 0.008(3) 0.009(3) 0.052(5) 0.009(7) 0.0000 0.0000
O5 0.017(2) 0.005(2) 0.0010(18) -0.001(3) 0.0012(12) -0.003(4)
O12 0.021(3) 0.008(3) 0.012(2) -0.0027(19) 0.0075(19) -0.002(2)
O10 0.018(3) 0.010(3) 0.012(3) 0.002(2) -0.0028(18) -0.0010(18)
C4 0.011(3) 0.013(3) 0.021(4) -0.007(3) 0.006(3) 0.002(3)
N1 0.011(3) 0.015(3) 0.009(3) 0.002(2) -0.001(3) 0.001(3)
C1 0.019(4) 0.011(3) 0.015(3) 0.004(3) 0.001(3) -0.004(3)
C5 0.019(4) 0.019(4) 0.025(4) 0.003(3) 0.000(3) -0.007(4)
N2 0.013(3) 0.011(3) 0.013(3) 0.007(2) -0.002(2) 0.002(2)
C2 0.013(3) 0.009(4) 0.017(3) 0.002(3) 0.002(3) 0.000(3)
C3 0.019(4) 0.014(4) 0.019(4) 0.000(3) 0.002(3) -0.002(3)
O11 0.007(2) 0.013(3) 0.017(3) -0.000(2) -0.0023(18) 0.0006(17)

loop_
_atom_type_symbol
_atom_type_scat_dispersion_real
_atom_type_scat_dispersion_imag
_atom_type_scat_Cromer_Mann_a1
_atom_type_scat_Cromer_Mann_b1
_atom_type_scat_Cromer_Mann_a2
_atom_type_scat_Cromer_Mann_b2
_atom_type_scat_Cromer_Mann_a3
_atom_type_scat_Cromer_Mann_b3
_atom_type_scat_Cromer_Mann_a4
_atom_type_scat_Cromer_Mann_b4
_atom_type_scat_Cromer_Mann_c
_atom_type_scat_source
'U   ' -9.6767 9.6646 36.0228 0.5293 23.4128 3.3253 14.9491 16.0927 4.1880 100.6130 13.3966 International_Tables_Vol_IV_Table_2.2B
'S   ' 0.1246 0.1234 6.9053 1.4679 5.2034 22.2151 1.4379 0.2536 1.5863 56.1720 0.8669 International_Tables_Vol_IV_Table_2.2B
'O   ' 0.0106 0.0060 3.0485 13.2771 2.2868 5.7011 1.5463 0.3239 0.8670 32.9089 0.2508 International_Tables_Vol_IV_Table_2.2B
'C   ' 0.0033 0.0016 2.3100 20.8439 1.0200 10.2075 1.5886 0.5687 0.8650 51.6512 0.2156 International_Tables_Vol_IV_Table_2.2B
'N   ' 0.0061 0.0033 12.2126 0.0057 3.1322 9.8933 2.0125 28.9975 1.1663 0.5826 -11.5290 International_Tables_Vol_IV_Table_2.2B
'H   ' 0.0000 0.0000 0.4930 10.5109 0.3229 26.1257 0.1402 3.1424 0.0408 57.7998 0.0030 International_Tables_Vol_IV_Table_2.2B

loop_
_geom_angle_atom_site_label_1
_geom_angle_site_symmetry_1
_geom_angle_atom_site_label_2
_geom_angle_site_symmetry_2
_geom_angle_atom_site_label_3
_geom_angle_site_symmetry_3
_geom_angle
_geom_angle_publ_flag
O3 . U1 . O3 2_537 137.5(2) yes
O3 . U1 . O1 . 89.9(3) yes
O3 2_537 U1 . O1 . 90.3(3) yes
O3 . U1 . O1 2_537 90.3(3) yes
O3 2_537 U1 . O1 2_537 89.9(3) yes
O1 . U1 . O1 2_537 179.5(3) yes
O3 . U1 . O4 . 147.53(15) yes
O3 2_537 U1 . O4 . 74.95(15) yes
O1 . U1 . O4 . 91.7(3) yes
O1 2_537 U1 . O4 . 88.0(3) yes
O3 . U1 . O4 2_537 74.95(15) yes
O3 2_537 U1 . O4 2_537 147.53(15) yes
O1 . U1 . O4 2_537 88.0(3) yes
O1 2_537 U1 . O4 2_537 91.7(3) yes
O4 . U1 . O4 2_537 72.7(2) yes
O3 . U1 . O2 . 68.7(1) yes
O3 2_537 U1 . O2 . 68.7(1) yes
O1 . U1 . O2 . 90.23(13) yes
O1 2_537 U1 . O2 . 90.23(13) yes
O4 . U1 . O2 . 143.66(11) yes
O4 2_537 U1 . O2 . 143.66(11) yes
O7 . U2 . O7 2_527 137.6(2) yes
O7 . U2 . O8 1_545 147.48(15) yes
O7 2_527 U2 . O8 1_545 74.85(14) yes
O7 . U2 . O8 2_537 74.85(14) yes
O7 2_527 U2 . O8 2_537 147.48(15) yes
O8 1_545 U2 . O8 2_537 72.7(2) yes
O7 . U2 . O6 . 68.8(1) yes
O7 2_527 U2 . O6 . 68.8(1) yes
O8 1_545 U2 . O6 . 143.63(11) yes
O8 2_537 U2 . O6 . 143.63(11) yes
O7 . U2 . O5 . 88.1(3) yes
O7 2_527 U2 . O5 . 91.8(3) yes
O8 1_545 U2 . O5 . 89.6(3) yes
O8 2_537 U2 . O5 . 90.7(3) yes
O6 . U2 . O5 . 89.80(13) yes
O7 . U2 . O5 2_527 91.8(3) yes
O7 2_527 U2 . O5 2_527 88.1(3) yes
O8 1_545 U2 . O5 2_527 90.7(3) yes
O8 2_537 U2 . O5 2_527 89.6(3) yes
O6 . U2 . O5 2_527 89.80(13) yes
O5 . U2 . O5 2_527 179.6(3) yes
O3 . S2 . O8 . 106.1(4) yes
O3 . S2 . O12 . 110.4(4) yes
O8 . S2 . O12 . 111.8(3) yes
O3 . S2 . O11 . 108.9(3) yes
O8 . S2 . O11 . 109.0(3) yes
O12 . S2 . O11 . 110.5(3) yes
O7 . S1 . O4 . 106.4(4) yes
O7 . S1 . O9 . 108.7(3) yes
O4 . S1 . O9 . 107.9(3) yes
O7 . S1 . O10 . 110.7(4) yes
O4 . S1 . O10 . 111.2(3) yes
O9 . S1 . O10 . 111.7(3) yes
U2 . O7 . S1 . 140.8(5) yes
U1 . O3 . S2 . 138.9(5) yes
U1 . O4 . S1 . 135.8(4) yes
U2 1_565 O8 . S2 . 141.8(4) yes
U2 . O6 . H63 . 112.198 no
U2 . O6 . H63 2_527 112.197 no
H63 . O6 . H63 2_527 135.605 no
U1 . O2 . H23 . 113.499 no
U1 . O2 . H23 2_537 113.499 no
H23 . O2 . H23 2_537 133.002 no
C5 . C4 . C3 . 114.6(7) yes
C5 . C4 . H14 . 110.512 no
C3 . C4 . H14 . 110.531 no
C5 . C4 . H13 . 107.621 no
C3 . C4 . H13 . 105.393 no
H14 . C4 . H13 . 107.841 no
C1 . N1 . C5 . 117.5(7) yes
C1 . N1 . H4 . 108.340 no
C5 . N1 . H4 . 107.197 no
C1 . N1 . H3 . 109.998 no
C5 . N1 . H3 . 108.735 no
H4 . N1 . H3 . 104.249 no
N1 . C1 . C2 . 115.1(6) yes
N1 . C1 . H6 . 108.397 no
C2 . C1 . H6 . 107.784 no
N1 . C1 . H5 . 107.604 no
C2 . C1 . H5 . 110.374 no
H6 . C1 . H5 . 107.265 no
C4 . C5 . N1 . 116.4(7) yes
C4 . C5 . H16 . 106.294 no
N1 . C5 . H16 . 108.120 no
C4 . C5 . H15 . 108.995 no
N1 . C5 . H15 . 107.903 no
H16 . C5 . H15 . 108.932 no
C2 . N2 . C3 . 115.0(6) yes
C2 . N2 . H9 . 103.535 no
C3 . N2 . H9 . 109.715 no
C2 . N2 . H10 . 108.353 no
C3 . N2 . H10 . 110.587 no
H9 . N2 . H10 . 109.375 no
C1 . C2 . N2 . 113.7(6) yes
C1 . C2 . H7 . 112.975 no
N2 . C2 . H7 . 109.628 no
C1 . C2 . H8 . 106.404 no
N2 . C2 . H8 . 102.216 no
H7 . C2 . H8 . 111.353 no
C4 . C3 . N2 . 113.7(7) yes
C4 . C3 . H12 . 106.465 no
N2 . C3 . H12 . 105.547 no
C4 . C3 . H11 . 109.190 no
N2 . C3 . H11 . 108.446 no
H12 . C3 . H11 . 113.519 no

loop_
_geom_bond_atom_site_label_1
_geom_bond_site_symmetry_1
_geom_bond_atom_site_label_2
_geom_bond_site_symmetry_2
_geom_bond_distance
_geom_bond_publ_flag
U1 . O3 . 2.346(4) yes
U1 . O3 2_537 2.346(4) yes
U1 . O1 . 1.777(4) yes
U1 . O1 2_537 1.777(4) yes
U1 . O4 . 2.362(4) yes
U1 . O4 2_537 2.362(4) yes
U1 . O2 . 2.463(7) yes
U2 . O7 . 2.345(4) yes
U2 . O7 2_527 2.345(4) yes
U2 . O8 1_545 2.373(4) yes
U2 . O8 2_537 2.373(4) yes
U2 . O6 . 2.465(7) yes
U2 . O5 . 1.781(4) yes
U2 . O5 2_527 1.781(4) yes
S2 . O3 . 1.497(6) yes
S2 . O8 . 1.482(5) yes
S2 . O12 . 1.452(5) yes
S2 . O11 . 1.464(5) yes
S1 . O7 . 1.483(7) yes
S1 . O4 . 1.502(6) yes
S1 . O9 . 1.468(5) yes
S1 . O10 . 1.439(6) yes
O6 . H63 . 1.000 no
O6 . H63 2_527 1.000 no
O2 . H23 . 1.000 no
O2 . H23 2_537 1.000 no
C4 . C5 . 1.508(12) yes
C4 . C3 . 1.533(11) yes
C4 . H14 . 0.989 no
C4 . H13 . 1.032 no
N1 . C1 . 1.48(1) yes
N1 . C5 . 1.516(11) yes
N1 . H4 . 1.062 no
N1 . H3 . 1.006 no
C1 . C2 . 1.510(11) yes
C1 . H6 . 1.017 no
C1 . H5 . 1.011 no
C5 . H16 . 1.027 no
C5 . H15 . 0.979 no
N2 . C2 . 1.494(9) yes
N2 . C3 . 1.48(1) yes
N2 . H9 . 1.035 no
N2 . H10 . 0.965 no
C2 . H7 . 0.937 no
C2 . H8 . 1.039 no
C3 . H12 . 1.006 no
C3 . H11 . 0.945 no
